data_4510678
loop_
_publ_author_name
'He, Haiyan'
'Ma, Huiqing'
'Sun, Di'
'Zhang, Liangliang'
'Wang, Rongming'
'Sun, Daofeng'

_publ_section_title
;
 Porous Lanthanide--Organic Frameworks: Control over Interpenetration, Gas
 Adsorption, and Catalyst Properties
;
_journal_issue 7
_journal_name_full 'Crystal Growth &amp; Design'
_journal_page_first 3154
_journal_paper_doi 10.1021/cg400531j
_journal_volume 13
_journal_year 2013
_chemical_formula_sum 'C12 H8 O7 Tm'
_chemical_formula_weight 433.11
_chemical_name_systematic
; 
 ? 
;
_space_group_IT_number 15
_symmetry_cell_setting monoclinic
_symmetry_space_group_name_Hall '-C 2yc'
_symmetry_space_group_name_H-M 'C 1 2/c 1'
_atom_sites_solution_hydrogens geom
_atom_sites_solution_primary direct
_atom_sites_solution_secondary difmap
_audit_creation_method SHELXL-97
_cell_angle_alpha 90.00
_cell_angle_beta 111.044(13)
_cell_angle_gamma 90.00
_cell_formula_units_Z 8
_cell_length_a 17.488(14)
_cell_length_b 13.252(11)
_cell_length_c 18.842(16)
_cell_measurement_temperature 273(2)
_cell_volume 4075(6)
_computing_structure_refinement 'SHELXL-97 (Sheldrick, 1997)'
_computing_structure_solution 'SHELXS-97 (Sheldrick, 1990)'
_diffrn_ambient_temperature 273(2)
_diffrn_measured_fraction_theta_full 0.949
_diffrn_measured_fraction_theta_max 0.949
_diffrn_radiation_monochromator graphite
_diffrn_radiation_source 'fine-focus sealed tube'
_diffrn_radiation_type MoK\a
_diffrn_radiation_wavelength 0.71073
_diffrn_reflns_av_R_equivalents 0.0905
_diffrn_reflns_av_sigmaI/netI 0.1197
_diffrn_reflns_limit_h_max 17
_diffrn_reflns_limit_h_min -17
_diffrn_reflns_limit_k_max 9
_diffrn_reflns_limit_k_min -13
_diffrn_reflns_limit_l_max 18
_diffrn_reflns_limit_l_min -18
_diffrn_reflns_number 6088
_diffrn_reflns_theta_full 20.79
_diffrn_reflns_theta_max 20.79
_diffrn_reflns_theta_min 1.98
_exptl_absorpt_coefficient_mu 4.372
_exptl_absorpt_correction_T_max 0.8110
_exptl_absorpt_correction_T_min 0.6690
_exptl_absorpt_correction_type multi-scan
_exptl_crystal_density_diffrn 1.412
_exptl_crystal_density_method 'not measured'
_exptl_crystal_F_000 1640
_exptl_crystal_size_max 0.10
_exptl_crystal_size_mid 0.05
_exptl_crystal_size_min 0.05
_refine_diff_density_max 3.344
_refine_diff_density_min -1.132
_refine_diff_density_rms 0.232
_refine_ls_extinction_method none
_refine_ls_goodness_of_fit_ref 0.927
_refine_ls_hydrogen_treatment mixed
_refine_ls_matrix_type full
_refine_ls_number_parameters 182
_refine_ls_number_reflns 2018
_refine_ls_number_restraints 6
_refine_ls_restrained_S_all 0.926
_refine_ls_R_factor_all 0.0961
_refine_ls_R_factor_gt 0.0750
_refine_ls_shift/su_max 0.006
_refine_ls_shift/su_mean 0.001
_refine_ls_structure_factor_coef Fsqd
_refine_ls_weighting_details 'calc w=1/[\s^2^(Fo^2^)+(0.1120P)^2^+0.0000P] where P=(Fo^2^+2Fc^2^)/3'
_refine_ls_weighting_scheme calc
_refine_ls_wR_factor_gt 0.1808
_refine_ls_wR_factor_ref 0.1890
_reflns_number_gt 1308
_reflns_number_total 2018
_reflns_threshold_expression >2sigma(I)
_cod_data_source_file cg400531j_si_002.cif
_cod_data_source_block p6
_cod_original_sg_symbol_H-M C2/c
_cod_database_code 4510678

loop_
_symmetry_equiv_pos_as_xyz
'x, y, z'
'-x, y, -z+1/2'
'x+1/2, y+1/2, z'
'-x+1/2, y+1/2, -z+1/2'
'-x, -y, -z'
'x, -y, z-1/2'
'-x+1/2, -y+1/2, -z'
'x+1/2, -y+1/2, z-1/2'

loop_
_atom_site_label
_atom_site_type_symbol
_atom_site_fract_x
_atom_site_fract_y
_atom_site_fract_z
_atom_site_U_iso_or_equiv
_atom_site_adp_type
_atom_site_occupancy
_atom_site_symmetry_multiplicity
_atom_site_calc_flag
_atom_site_refinement_flags
Tm Tm 0.50329(6) 0.94174(7) 0.60537(5) 0.0516(5) Uani 1 1 d .
O1 O 0.4103(8) 0.9408(14) 0.6631(10) 0.079(5) Uani 1 1 d .
O2 O 0.3995(9) 0.9314(12) 0.7757(9) 0.070(4) Uani 1 1 d .
O3 O 0.0783(11) 0.6265(14) 0.5032(9) 0.083(5) Uani 1 1 d .
O4 O 0.0875(12) 0.5798(13) 0.6172(12) 0.084(5) Uani 1 1 d .
O5 O 0.4162(11) 1.0756(13) 0.5535(11) 0.082(5) Uani 1 1 d .
O6 O 0.4013(10) 1.1243(15) 0.4388(11) 0.086(5) Uani 1 1 d .
O7 O 0.5027(10) 0.7691(12) 0.6392(12) 0.085(5) Uani 1 1 d .
H7A H 0.4759 0.7581 0.6724 0.128 Uiso 1 1 d R
H7B H 0.4770 0.7289 0.5978 0.128 Uiso 1 1 d R
C1 C 0.3793(14) 0.9147(15) 0.7097(13) 0.050(6) Uani 1 1 d U
C2 C 0.3006(12) 0.8478(18) 0.6711(12) 0.055(6) Uani 1 1 d .
C3 C 0.2663(15) 0.836(2) 0.5959(14) 0.082(8) Uani 1 1 d .
H3 H 0.2869 0.8717 0.5645 0.098 Uiso 1 1 calc R
C4 C 0.2043(15) 0.7737(19) 0.5650(14) 0.070(7) Uani 1 1 d .
H4 H 0.1820 0.7697 0.5123 0.084 Uiso 1 1 calc R
C5 C 0.1695(15) 0.7131(19) 0.6075(13) 0.067(7) Uani 1 1 d .
C6 C 0.1076(16) 0.6349(19) 0.572(2) 0.076(8) Uani 1 1 d .
C7 C 0.2096(15) 0.7204(19) 0.6896(13) 0.075(8) Uani 1 1 d .
H7 H 0.1922 0.6815 0.7220 0.090 Uiso 1 1 calc R
C8 C 0.2774(17) 0.790(2) 0.7194(15) 0.100(10) Uani 1 1 d .
H8 H 0.3051 0.7951 0.7716 0.120 Uiso 1 1 calc R
C9 C 0.3836(14) 1.1245(19) 0.4945(15) 0.057(6) Uani 1 1 d .
C10 C 0.3152(15) 1.1915(19) 0.4976(14) 0.065(7) Uani 1 1 d .
C11 C 0.2813(18) 1.263(2) 0.4427(16) 0.093(9) Uani 1 1 d .
H11 H 0.3030 1.2750 0.4051 0.112 Uiso 1 1 calc R
C12 C 0.2879(14) 1.180(2) 0.5557(14) 0.074(7) Uani 1 1 d .
H12 H 0.3143 1.1359 0.5950 0.089 Uiso 1 1 calc R

loop_
_atom_site_aniso_label
_atom_site_aniso_U_11
_atom_site_aniso_U_22
_atom_site_aniso_U_33
_atom_site_aniso_U_23
_atom_site_aniso_U_13
_atom_site_aniso_U_12
Tm 0.0382(7) 0.0629(7) 0.0434(6) 0.0008(5) 0.0022(5) 0.0007(6)
O1 0.020(8) 0.139(16) 0.069(11) 0.014(11) 0.005(8) -0.012(9)
O2 0.044(9) 0.096(12) 0.050(10) -0.009(9) -0.007(8) 0.004(9)
O3 0.075(13) 0.107(14) 0.037(10) -0.021(9) -0.015(10) 0.001(10)
O4 0.093(15) 0.067(12) 0.099(14) -0.008(10) 0.043(13) -0.005(10)
O5 0.070(13) 0.083(13) 0.085(13) 0.021(10) 0.018(11) 0.027(10)
O6 0.043(10) 0.119(15) 0.076(13) -0.004(11) -0.003(10) 0.023(10)
O7 0.056(10) 0.073(11) 0.100(13) 0.015(10) -0.004(10) -0.001(9)
C1 0.052(7) 0.050(7) 0.050(7) -0.005(5) 0.022(5) 0.000(5)
C2 0.032(12) 0.097(18) 0.040(13) 0.011(12) 0.019(11) -0.003(11)
C3 0.049(16) 0.14(2) 0.050(16) -0.009(15) 0.005(14) -0.022(17)
C4 0.061(17) 0.091(18) 0.047(14) -0.011(13) 0.006(14) -0.031(15)
C5 0.060(17) 0.081(18) 0.052(15) -0.004(13) 0.009(14) 0.017(14)
C6 0.051(17) 0.053(17) 0.10(3) -0.002(16) 0.006(18) -0.001(13)
C7 0.074(18) 0.095(19) 0.048(14) 0.024(13) 0.013(14) -0.045(15)
C8 0.068(18) 0.16(3) 0.051(16) -0.014(18) -0.008(15) -0.05(2)
C9 0.042(15) 0.078(18) 0.049(15) 0.001(14) 0.014(14) -0.002(13)
C10 0.067(17) 0.079(17) 0.059(15) -0.007(13) 0.036(14) 0.025(15)
C11 0.09(2) 0.12(2) 0.075(19) 0.037(17) 0.038(18) 0.02(2)
C12 0.051(15) 0.100(19) 0.059(16) 0.019(14) 0.004(13) 0.038(15)

loop_
_atom_type_symbol
_atom_type_description
_atom_type_scat_dispersion_real
_atom_type_scat_dispersion_imag
_atom_type_scat_source
C C 0.0033 0.0016 'International Tables Vol C Tables 4.2.6.8 and 6.1.1.4'
H H 0.0000 0.0000 'International Tables Vol C Tables 4.2.6.8 and 6.1.1.4'
O O 0.0106 0.0060 'International Tables Vol C Tables 4.2.6.8 and 6.1.1.4'
Tm Tm -0.3139 5.2483 'International Tables Vol C Tables 4.2.6.8 and 6.1.1.4'

loop_
_geom_angle_atom_site_label_1
_geom_angle_atom_site_label_2
_geom_angle_atom_site_label_3
_geom_angle
_geom_angle_site_symmetry_1
_geom_angle_site_symmetry_3
O3 Tm O1 96.1(6) 7_566 .
O3 Tm O2 152.4(6) 7_566 2_656
O1 Tm O2 86.4(6) . 2_656
O3 Tm O6 79.7(6) 7_566 5_676
O1 Tm O6 156.6(7) . 5_676
O2 Tm O6 87.2(6) 2_656 5_676
O3 Tm O4 126.0(7) 7_566 3
O1 Tm O4 120.2(6) . 3
O2 Tm O4 74.2(6) 2_656 3
O6 Tm O4 79.3(6) 5_676 3
O3 Tm O5 79.4(7) 7_566 .
O1 Tm O5 74.3(6) . .
O2 Tm O5 127.3(6) 2_656 .
O6 Tm O5 126.5(7) 5_676 .
O4 Tm O5 74.5(7) 3 .
O3 Tm O7 78.0(7) 7_566 .
O1 Tm O7 78.0(7) . .
O2 Tm O7 75.6(6) 2_656 .
O6 Tm O7 78.6(7) 5_676 .
O4 Tm O7 143.2(6) 3 .
O5 Tm O7 141.8(6) . .
C1 O1 Tm 156.8(15) . .
C1 O2 Tm 151.5(16) . 2_656
C6 O3 Tm 155(2) . 7_566
C6 O4 Tm 135.6(18) . 3_445
C9 O5 Tm 143.5(17) . .
C9 O6 Tm 140.5(17) . 5_676
Tm O7 H7A 112.9 . .
Tm O7 H7B 112.3 . .
H7A O7 H7B 105.8 . .
O2 C1 O1 131(2) . .
O2 C1 C2 118(2) . .
O1 C1 C2 111.2(19) . .
C3 C2 C8 121(2) . .
C3 C2 C1 123(2) . .
C8 C2 C1 115.5(19) . .
C4 C3 C2 122(3) . .
C4 C3 H3 119.0 . .
C2 C3 H3 119.0 . .
C3 C4 C5 124(2) . .
C3 C4 H4 118.1 . .
C5 C4 H4 118.1 . .
C4 C5 C7 115(2) . .
C4 C5 C6 122(2) . .
C7 C5 C6 122(2) . .
O3 C6 O4 124(3) . .
O3 C6 C5 121(3) . .
O4 C6 C5 116(3) . .
C8 C7 C5 118(2) . .
C8 C7 H7 121.0 . .
C5 C7 H7 121.0 . .
C2 C8 C7 120(2) . .
C2 C8 H8 120.0 . .
C7 C8 H8 120.0 . .
O6 C9 O5 127(2) . .
O6 C9 C10 120(2) . .
O5 C9 C10 113(2) . .
C12 C10 C11 120(2) . .
C12 C10 C9 119(2) . .
C11 C10 C9 121(2) . .
C10 C11 C12 119(2) . 7_576
C10 C11 H11 120.5 . .
C12 C11 H11 120.5 7_576 .
C10 C12 C11 121(2) . 7_576
C10 C12 H12 119.7 . .
C11 C12 H12 119.7 7_576 .

loop_
_geom_bond_atom_site_label_1
_geom_bond_atom_site_label_2
_geom_bond_distance
_geom_bond_site_symmetry_2
Tm O3 2.223(16) 7_566
Tm O1 2.259(15) .
Tm O2 2.280(15) 2_656
Tm O6 2.289(19) 5_676
Tm O4 2.309(19) 3
Tm O5 2.314(16) .
Tm O7 2.375(15) .
O1 C1 1.23(2) .
O2 C1 1.18(2) .
O2 Tm 2.280(15) 2_656
O3 C6 1.21(3) .
O3 Tm 2.223(16) 7_566
O4 C6 1.26(3) .
O4 Tm 2.309(19) 3_445
O5 C9 1.23(3) .
O6 C9 1.20(3) .
O6 Tm 2.289(19) 5_676
O7 H7A 0.9189 .
O7 H7B 0.9176 .
C1 C2 1.58(3) .
C2 C3 1.33(3) .
C2 C8 1.36(3) .
C3 C4 1.32(3) .
C3 H3 0.9300 .
C4 C5 1.42(3) .
C4 H4 0.9300 .
C5 C7 1.45(3) .
C5 C6 1.47(3) .
C7 C8 1.45(3) .
C7 H7 0.9300 .
C8 H8 0.9300 .
C9 C10 1.51(3) .
C10 C12 1.35(3) .
C10 C11 1.37(3) .
C11 C12 1.43(3) 7_576
C11 H11 0.9300 .
C12 C11 1.43(3) 7_576
C12 H12 0.9300 .
